data_4331414
loop_
_publ_author_name
'Bartlett, N.'
'Zalkin, A.'
'Leary, K.'

_publ_section_title
;
 Crystal structure of (Xe2 F11) (Au F6) and the Raman spectrum of Xe2 F11+
;
_journal_name_full 'Inorganic Chemistry'
_journal_page_first 775
_journal_page_last 779
_journal_paper_doi 10.1021/ic50134a003
_journal_volume 13
_journal_year 1974
_chemical_formula_sum 'Au F17 Xe2'
_chemical_name_systematic '(Xe2 F11) (Au F6)'
_space_group_IT_number 62
_symmetry_space_group_name_Hall '-P 2ac 2n'
_symmetry_space_group_name_H-M 'P n m a'
_cell_angle_alpha 90
_cell_angle_beta 90
_cell_angle_gamma 90
_cell_formula_units_Z 4
_cell_length_a 9.115
_cell_length_b 8.542
_cell_length_c 15.726
_cell_volume 1224.432
_citation_journal_id_ASTM INOCAJ
_cod_data_source_file gold_193.cif
_cod_data_source_block Au1F17Xe2
_cod_original_formula_sum 'Au1 F17 Xe2'
_cod_database_code 4331414

loop_
_symmetry_equiv_pos_as_xyz
x,y,z
-x+1/2,-y,z+1/2
x+1/2,-y+1/2,-z+1/2
-x,y+1/2,-z
-x,-y,-z
x-1/2,y,-z-1/2
-x-1/2,y-1/2,z-1/2
x,-y-1/2,z

loop_
_atom_site_label
_atom_site_type_symbol
_atom_site_fract_x
_atom_site_fract_y
_atom_site_fract_z
_atom_site_occupancy
_atom_site_U_iso_or_equiv
F3 F-1 0.4114 0.0949 0.7046 1 0.0
F12 F-1 -0.0143 0.25 0.0857 1 0.0
F4 F-1 0.077 0.25 0.2933 1 0.0
F6 F-1 0.0707 0.1013 0.416 1 0.0
Xe2 Xe+6 0.2013 0.25 0.38245 1 0.0
F8 F-1 0.041 0.25 -0.0771 1 0.0
F9 F-1 0.1587 0.033 0.0236 1 0.0
F10 F-1 0.27 0.25 0.1212 1 0.0
Au1 Au+5 0.15834 0.25 0.02267 1 0.0
Xe1 Xe+6 0.29072 0.25 0.66069 1 0.0
F5 F-1 0.2914 0.096 0.3168 1 0.0
F2 F-1 0.1448 0.1026 0.6578 1 0.0
F1 F-1 0.234 0.25 0.7726 1 0.0
F7 F-1 0.2238 0.25 0.5254 1 0.0
F11 F-1 0.33 0.25 -0.0407 1 0.0
